data_7241201
loop_
_publ_author_name
'Rok, Magdalena'
'Moskwa, Marcin'
'Dopieralski, Przemyslaw'
'Medycki, Wojciech'
'Zamponi, Michaela'
'Bator, Grazyna'

_publ_section_title
;
 The influence of structure on the methyl group dynamics of the
 polymorphic complexes: 6,6'-dimethyl-2,2'-dipyridyl with halo derivatives
 of benzoquinone acids
;
_journal_name_full CrystEngComm
_journal_paper_doi 10.1039/D0CE00973C
_journal_year 2020
_chemical_formula_moiety 'C12 H13 N2, 0.5(C6 Br2 O4)'
_chemical_formula_sum 'C15 H13 Br N2 O2'
_chemical_formula_weight 333.18
_space_group_crystal_system triclinic
_space_group_IT_number 2
_space_group_name_Hall '-P 1'
_space_group_name_H-M_alt 'P -1'
_atom_sites_solution_hydrogens mixed
_atom_sites_solution_primary direct
_atom_sites_solution_secondary difmap
_audit_creation_method SHELXL-2014/7
_audit_update_record
;
2020-06-15 deposited with the CCDC.	2020-09-09 downloaded from the CCDC.
;
_cell_angle_alpha 94.41(4)
_cell_angle_beta 106.41(5)
_cell_angle_gamma 110.28(3)
_cell_formula_units_Z 2
_cell_length_a 7.792(4)
_cell_length_b 9.705(3)
_cell_length_c 9.938(5)
_cell_measurement_reflns_used 2787
_cell_measurement_temperature 100(2)
_cell_measurement_theta_max 28.5940
_cell_measurement_theta_min 3.4340
_cell_volume 663.3(6)
_computing_cell_refinement
;
CrysAlisPro, Agilent Technologies,
Version 1.171.37.35 (release 13-08-2014 CrysAlis171 .NET)
(compiled Aug 13 2014,18:06:01)
;
_computing_data_collection
;
CrysAlisPro, Agilent Technologies,
Version 1.171.37.35 (release 13-08-2014 CrysAlis171 .NET)
(compiled Aug 13 2014,18:06:01)
;
_computing_data_reduction
;
CrysAlisPro, Agilent Technologies,
Version 1.171.37.35 (release 13-08-2014 CrysAlis171 .NET)
(compiled Aug 13 2014,18:06:01)
;
_computing_structure_refinement 'SHELXL-2014/7 (Sheldrick, 2014)'
_computing_structure_solution 'SHELXS-2014/7 (Sheldrick, 2014)'
_diffrn_ambient_temperature 100(2)
_diffrn_detector_area_resol_mean 10.3456
_diffrn_measured_fraction_theta_full 0.983
_diffrn_measured_fraction_theta_max 0.983
_diffrn_measurement_device_type 'Xcalibur, Ruby'
_diffrn_measurement_method '\w scans'
_diffrn_radiation_type MoK\a
_diffrn_radiation_wavelength 0.71073
_diffrn_reflns_av_R_equivalents 0.0214
_diffrn_reflns_av_unetI/netI 0.0389
_diffrn_reflns_Laue_measured_fraction_full 0.983
_diffrn_reflns_Laue_measured_fraction_max 0.983
_diffrn_reflns_limit_h_max 9
_diffrn_reflns_limit_h_min -9
_diffrn_reflns_limit_k_max 11
_diffrn_reflns_limit_k_min -11
_diffrn_reflns_limit_l_max 11
_diffrn_reflns_limit_l_min -11
_diffrn_reflns_number 3927
_diffrn_reflns_point_group_measured_fraction_full 0.983
_diffrn_reflns_point_group_measured_fraction_max 0.983
_diffrn_reflns_theta_full 25.496
_diffrn_reflns_theta_max 25.496
_diffrn_reflns_theta_min 2.831
_diffrn_source 'Enhance (Mo) X-ray Source'
_exptl_absorpt_coefficient_mu 3.101
_exptl_absorpt_correction_T_max 0.761
_exptl_absorpt_correction_T_min 0.641
_exptl_absorpt_correction_type analytical
_exptl_absorpt_process_details
;
CrysAlisPro, Agilent Technologies,
Version 1.171.37.35 (release 13-08-2014 CrysAlis171 .NET)
(compiled Aug 13 2014,18:06:01)
Analytical numeric absorption correction using a multifaceted crystal
			model based on expressions derived by R.C. Clark & J.S. Reid.
(Clark, R. C. & Reid, J. S. (1995). Acta Cryst. A51, 887-897)
Empirical absorption correction using spherical harmonics,
 implemented in SCALE3 ABSPACK scaling algorithm.
;
_exptl_crystal_colour red
_exptl_crystal_density_diffrn 1.668
_exptl_crystal_density_meas ?
_exptl_crystal_description block
_exptl_crystal_F_000 336
_exptl_crystal_size_max 0.250
_exptl_crystal_size_mid 0.140
_exptl_crystal_size_min 0.130
_refine_diff_density_max 0.527
_refine_diff_density_min -0.368
_refine_diff_density_rms 0.070
_refine_ls_extinction_method none
_refine_ls_goodness_of_fit_ref 1.047
_refine_ls_hydrogen_treatment mixed
_refine_ls_matrix_type full
_refine_ls_number_parameters 186
_refine_ls_number_reflns 2436
_refine_ls_number_restraints 0
_refine_ls_restrained_S_all 1.047
_refine_ls_R_factor_all 0.0295
_refine_ls_R_factor_gt 0.0259
_refine_ls_shift/su_max 0.002
_refine_ls_shift/su_mean 0.000
_refine_ls_structure_factor_coef Fsqd
_refine_ls_weighting_details 'w=1/[\s^2^(Fo^2^)+(0.0148P)^2^+0.4655P] where P=(Fo^2^+2Fc^2^)/3'
_refine_ls_weighting_scheme calc
_refine_ls_wR_factor_gt 0.0544
_refine_ls_wR_factor_ref 0.0556
_reflns_Friedel_coverage 0.000
_reflns_number_gt 2252
_reflns_number_total 2436
_reflns_threshold_expression 'I > 2\s(I)'
_cod_data_source_file d0ce00973c2.cif
_cod_data_source_block 2a
_cod_depositor_comments
;
The following automatic conversions were performed:

data item '_exptl_crystal_density_meas' value 'not measured' was
changed to '?' -- the value is perceived as not measured.

Automatic conversion script
Id: cif_fix_values 7556 2019-12-06 15:28:31Z antanas 
;
_cod_original_cell_volume 663(3)
_cod_database_code 7241201
_shelx_shelxl_version_number 2014/7
_shelx_space_group_comment
;
The symmetry employed for this shelxl refinement is uniquely defined
by the following loop, which should always be used as a source of
symmetry information in preference to the above space-group names.
They are only intended as comments.
;
_shelx_estimated_absorpt_t_min 0.511
_shelx_estimated_absorpt_t_max 0.689

loop_
_space_group_symop_operation_xyz
'x, y, z'
'-x, -y, -z'

loop_
_atom_site_label
_atom_site_type_symbol
_atom_site_fract_x
_atom_site_fract_y
_atom_site_fract_z
_atom_site_U_iso_or_equiv
_atom_site_adp_type
_atom_site_occupancy
_atom_site_site_symmetry_order
_atom_site_calc_flag
_atom_site_refinement_flags_posn
_atom_site_refinement_flags_adp
_atom_site_refinement_flags_occupancy
_atom_site_disorder_assembly
_atom_site_disorder_group
Br1 Br 0.82164(3) 0.35340(3) 1.11080(2) 0.01404(8) Uani 1 1 d . . . . .
C1 C 0.6417(3) 0.1509(3) 1.0454(2) 0.0116(5) Uani 1 1 d . . . . .
C2 C 0.6617(3) 0.0473(3) 1.1348(2) 0.0112(5) Uani 1 1 d . . . . .
O2 O 0.7912(2) 0.07444(18) 1.25107(17) 0.0165(4) Uani 1 1 d . . . . .
C3 C 0.4915(3) 0.1161(3) 0.9155(2) 0.0114(5) Uani 1 1 d . . . . .
O3 O 0.4678(2) 0.20526(18) 0.83468(17) 0.0151(4) Uani 1 1 d . . . . .
N21 N 0.2587(3) 0.3479(2) 0.39984(19) 0.0125(4) Uani 1 1 d . . . . .
C22 C 0.2225(3) 0.2426(3) 0.4794(2) 0.0122(5) Uani 1 1 d . . . . .
C23 C 0.2858(3) 0.1249(3) 0.4782(2) 0.0135(5) Uani 1 1 d . . . . .
H23 H 0.2588 0.0534 0.5373 0.016 Uiso 1 1 calc R U . . .
C24 C 0.3895(3) 0.1162(3) 0.3878(2) 0.0159(5) Uani 1 1 d . . . . .
H24 H 0.4349 0.0374 0.3834 0.019 Uiso 1 1 calc R U . . .
C25 C 0.4264(3) 0.2229(3) 0.3039(3) 0.0159(5) Uani 1 1 d . . . . .
H25 H 0.4966 0.2177 0.2409 0.019 Uiso 1 1 calc R U . . .
C26 C 0.3598(3) 0.3382(3) 0.3128(2) 0.0138(5) Uani 1 1 d . . . . .
C27 C 0.3968(4) 0.4581(3) 0.2249(3) 0.0185(5) Uani 1 1 d . . . . .
H27A H 0.2737 0.4490 0.1557 0.028 Uiso 1 1 calc R U . . .
H27B H 0.4833 0.4465 0.1739 0.028 Uiso 1 1 calc R U . . .
H27C H 0.4576 0.5568 0.2880 0.028 Uiso 1 1 calc R U . . .
N11 N 0.1245(3) 0.2090(2) 0.6916(2) 0.0116(4) Uani 1 1 d . . . . .
H11 H 0.221(4) 0.181(3) 0.724(3) 0.014 Uiso 1 1 d . U . . .
C12 C 0.1022(3) 0.2585(2) 0.5669(2) 0.0117(5) Uani 1 1 d . . . . .
C13 C -0.0358(3) 0.3200(3) 0.5232(2) 0.0127(5) Uani 1 1 d . . . . .
H13 H -0.0555 0.3542 0.4352 0.015 Uiso 1 1 calc R U . . .
C14 C -0.1444(3) 0.3310(3) 0.6088(2) 0.0142(5) Uani 1 1 d . . . . .
H14 H -0.2360 0.3762 0.5812 0.017 Uiso 1 1 calc R U . . .
C15 C -0.1206(3) 0.2765(3) 0.7348(2) 0.0144(5) Uani 1 1 d . . . . .
H15 H -0.1975 0.2818 0.7925 0.017 Uiso 1 1 calc R U . . .
C16 C 0.0174(3) 0.2139(3) 0.7757(2) 0.0139(5) Uani 1 1 d . . . . .
C17 C 0.0528(4) 0.1489(3) 0.9078(3) 0.0213(6) Uani 1 1 d . . . . .
H17A H 0.0152 0.0407 0.8808 0.032 Uiso 1 1 calc R U . . .
H17B H -0.0242 0.1682 0.9641 0.032 Uiso 1 1 calc R U . . .
H17C H 0.1907 0.1954 0.9649 0.032 Uiso 1 1 calc R U . . .

loop_
_atom_site_aniso_label
_atom_site_aniso_U_11
_atom_site_aniso_U_22
_atom_site_aniso_U_33
_atom_site_aniso_U_23
_atom_site_aniso_U_13
_atom_site_aniso_U_12
Br1 0.01472(13) 0.01174(13) 0.01381(13) 0.00293(9) 0.00432(10) 0.00315(10)
C1 0.0122(12) 0.0090(11) 0.0119(12) 0.0019(9) 0.0051(10) 0.0015(9)
C2 0.0119(11) 0.0124(12) 0.0121(11) 0.0014(9) 0.0064(10) 0.0063(10)
O2 0.0169(9) 0.0183(9) 0.0112(8) 0.0041(7) -0.0004(7) 0.0070(8)
C3 0.0109(11) 0.0142(12) 0.0130(12) 0.0040(10) 0.0080(10) 0.0060(10)
O3 0.0151(8) 0.0159(9) 0.0149(8) 0.0091(7) 0.0033(7) 0.0066(7)
N21 0.0128(10) 0.0148(10) 0.0103(10) 0.0050(8) 0.0033(8) 0.0059(8)
C22 0.0115(11) 0.0155(12) 0.0081(11) 0.0014(10) 0.0014(9) 0.0050(10)
C23 0.0146(12) 0.0130(12) 0.0115(11) 0.0035(10) 0.0026(10) 0.0048(10)
C24 0.0166(13) 0.0155(12) 0.0169(13) 0.0027(10) 0.0040(11) 0.0088(11)
C25 0.0157(12) 0.0215(14) 0.0141(12) 0.0047(11) 0.0075(10) 0.0089(11)
C26 0.0128(12) 0.0150(12) 0.0107(11) 0.0014(10) 0.0025(10) 0.0032(10)
C27 0.0205(13) 0.0201(13) 0.0187(13) 0.0088(11) 0.0112(11) 0.0075(11)
N11 0.0113(10) 0.0140(11) 0.0115(10) 0.0039(8) 0.0042(8) 0.0066(9)
C12 0.0124(12) 0.0084(11) 0.0101(11) 0.0006(9) 0.0021(10) 0.0007(10)
C13 0.0151(12) 0.0106(12) 0.0111(11) 0.0033(10) 0.0021(10) 0.0048(10)
C14 0.0122(12) 0.0138(12) 0.0150(12) 0.0000(10) 0.0016(10) 0.0060(10)
C15 0.0157(12) 0.0133(12) 0.0152(12) 0.0018(10) 0.0073(10) 0.0055(10)
C16 0.0164(12) 0.0123(12) 0.0134(12) 0.0020(10) 0.0071(10) 0.0045(10)
C17 0.0288(15) 0.0268(15) 0.0179(13) 0.0114(12) 0.0134(12) 0.0160(12)

loop_
_atom_type_symbol
_atom_type_description
_atom_type_scat_dispersion_real
_atom_type_scat_dispersion_imag
_atom_type_scat_source
C C 0.0033 0.0016 'International Tables Vol C Tables 4.2.6.8 and 6.1.1.4'
H H 0.0000 0.0000 'International Tables Vol C Tables 4.2.6.8 and 6.1.1.4'
N N 0.0061 0.0033 'International Tables Vol C Tables 4.2.6.8 and 6.1.1.4'
O O 0.0106 0.0060 'International Tables Vol C Tables 4.2.6.8 and 6.1.1.4'
Br Br -0.2901 2.4595 'International Tables Vol C Tables 4.2.6.8 and 6.1.1.4'

loop_
_geom_angle_atom_site_label_1
_geom_angle_atom_site_label_2
_geom_angle_atom_site_label_3
_geom_angle
_geom_angle_site_symmetry_1
_geom_angle_site_symmetry_3
_geom_angle_publ_flag
C3 C1 C2 124.0(2) . . ?
C3 C1 Br1 117.86(18) . . ?
C2 C1 Br1 117.99(17) . . ?
O2 C2 C1 125.9(2) . . ?
O2 C2 C3 116.3(2) . 2_657 ?
C1 C2 C3 117.9(2) . 2_657 ?
O3 C3 C1 125.8(2) . . ?
O3 C3 C2 116.1(2) . 2_657 ?
C1 C3 C2 118.1(2) . 2_657 ?
C22 N21 C26 118.1(2) . . ?
N21 C22 C23 123.8(2) . . ?
N21 C22 C12 114.2(2) . . ?
C23 C22 C12 121.9(2) . . ?
C24 C23 C22 117.5(2) . . ?
C24 C23 H23 121.3 . . ?
C22 C23 H23 121.3 . . ?
C23 C24 C25 119.5(2) . . ?
C23 C24 H24 120.3 . . ?
C25 C24 H24 120.3 . . ?
C24 C25 C26 119.4(2) . . ?
C24 C25 H25 120.3 . . ?
C26 C25 H25 120.3 . . ?
N21 C26 C25 121.7(2) . . ?
N21 C26 C27 116.5(2) . . ?
C25 C26 C27 121.7(2) . . ?
C26 C27 H27A 109.5 . . ?
C26 C27 H27B 109.5 . . ?
H27A C27 H27B 109.5 . . ?
C26 C27 H27C 109.5 . . ?
H27A C27 H27C 109.5 . . ?
H27B C27 H27C 109.5 . . ?
C16 N11 C12 123.5(2) . . ?
C16 N11 H11 117.9(17) . . ?
C12 N11 H11 118.4(17) . . ?
N11 C12 C13 118.8(2) . . ?
N11 C12 C22 119.3(2) . . ?
C13 C12 C22 121.9(2) . . ?
C14 C13 C12 119.3(2) . . ?
C14 C13 H13 120.3 . . ?
C12 C13 H13 120.3 . . ?
C13 C14 C15 120.4(2) . . ?
C13 C14 H14 119.8 . . ?
C15 C14 H14 119.8 . . ?
C14 C15 C16 119.2(2) . . ?
C14 C15 H15 120.4 . . ?
C16 C15 H15 120.4 . . ?
N11 C16 C15 118.8(2) . . ?
N11 C16 C17 117.4(2) . . ?
C15 C16 C17 123.8(2) . . ?
C16 C17 H17A 109.5 . . ?
C16 C17 H17B 109.5 . . ?
H17A C17 H17B 109.5 . . ?
C16 C17 H17C 109.5 . . ?
H17A C17 H17C 109.5 . . ?
H17B C17 H17C 109.5 . . ?

loop_
_geom_bond_atom_site_label_1
_geom_bond_atom_site_label_2
_geom_bond_distance
_geom_bond_site_symmetry_2
_geom_bond_publ_flag
Br1 C1 1.905(3) . ?
C1 C3 1.398(3) . ?
C1 C2 1.411(3) . ?
C2 O2 1.238(3) . ?
C2 C3 1.555(3) 2_657 ?
C3 O3 1.250(3) . ?
C3 C2 1.555(3) 2_657 ?
N21 C22 1.341(3) . ?
N21 C26 1.342(3) . ?
C22 C23 1.393(3) . ?
C22 C12 1.483(3) . ?
C23 C24 1.383(3) . ?
C23 H23 0.9500 . ?
C24 C25 1.383(3) . ?
C24 H24 0.9500 . ?
C25 C26 1.394(3) . ?
C25 H25 0.9500 . ?
C26 C27 1.505(3) . ?
C27 H27A 0.9800 . ?
C27 H27B 0.9800 . ?
C27 H27C 0.9800 . ?
N11 C16 1.346(3) . ?
N11 C12 1.351(3) . ?
N11 H11 0.87(3) . ?
C12 C13 1.387(3) . ?
C13 C14 1.381(3) . ?
C13 H13 0.9500 . ?
C14 C15 1.386(3) . ?
C14 H14 0.9500 . ?
C15 C16 1.390(3) . ?
C15 H15 0.9500 . ?
C16 C17 1.497(3) . ?
C17 H17A 0.9800 . ?
C17 H17B 0.9800 . ?
C17 H17C 0.9800 . ?

loop_
_geom_hbond_atom_site_label_D
_geom_hbond_atom_site_label_H
_geom_hbond_atom_site_label_A
_geom_hbond_distance_DH
_geom_hbond_distance_HA
_geom_hbond_distance_DA
_geom_hbond_angle_DHA
_geom_hbond_site_symmetry_A
N11 H11 O2 0.87(3) 2.48(3) 3.099(3) 129(2) 2_657
N11 H11 O3 0.87(3) 1.85(3) 2.665(3) 155(2) .
C17 H17B Br1 0.98 2.98 3.895(3) 155.8 1_455
C23 H23 O2 0.95 2.58 3.500(3) 163.9 2_657
C25 H25 Br1 0.95 3.10 3.973(3) 153.2 1_554
C27 H27C O3 0.98 2.66 3.225(3) 117.2 2_666
C13 H13 Br1 0.95 3.09 4.002(3) 161.1 1_454
C15 H15 Br1 0.95 3.14 3.934(3) 142.7 1_455
C15 H15 O3 0.95 2.62 3.481(3) 151.4 1_455
